data_4062829
loop_
_publ_author_name
'Chen, Wei-Zhong'
'Ren, Tong'

_publ_contact_author_address
; Department of Chemistry 
  University of Miami 
  PO BOX 249118 
  Coral Gables, FL 33124-0431 
  USA 
;
_publ_contact_author_email tren@miami.edu
_publ_contact_author_fax '(305) 284-1880'
_publ_contact_author_name 'Dr. Ren, Tong'
_publ_contact_author_phone '(305) 284-6617'
_publ_section_title
;
 Postmetalation Ligand Modification on the Periphery of a Diruthenium
 Compound:&#x00A0; Toward Novel Metallayne Scaffoldings
;
_journal_issue 16
_journal_name_full Organometallics
_journal_page_first 3766
_journal_page_last 3768
_journal_paper_doi 10.1021/om049702d
_journal_volume 23
_journal_year 2004
_chemical_formula_sum 'C68 H73 I N8 O6 Ru2 Si2'
_chemical_formula_weight 1483.56
_chemical_name_systematic
; 
 ? 
;
_space_group_IT_number 14
_symmetry_cell_setting monoclinic
_symmetry_space_group_name_Hall '-P 2yn'
_symmetry_space_group_name_H-M 'P 1 21/n 1'
_atom_sites_solution_hydrogens geom
_atom_sites_solution_primary direct
_atom_sites_solution_secondary difmap
_audit_creation_method SHELXL-97
_cell_angle_alpha 90.00
_cell_angle_beta 107.8110(10)
_cell_angle_gamma 90.00
_cell_formula_units_Z 4
_cell_length_a 21.2595(7)
_cell_length_b 10.4058(4)
_cell_length_c 33.1698(11)
_cell_measurement_reflns_used 5611
_cell_measurement_temperature 300(2)
_cell_measurement_theta_max 21.63
_cell_measurement_theta_min 2.20
_cell_volume 6986.2(4)
_computing_cell_refinement 'Bruker SMART'
_computing_data_collection 'Bruker SMART'
_computing_data_reduction 'Bruker SAINT'
_computing_molecular_graphics 'Bruker SHELXTL'
_computing_publication_material 'Bruker SHELXTL'
_computing_structure_refinement 'SHELXL-97 (Sheldrick, 1997)'
_computing_structure_solution 'SHELXS-97 (Sheldrick, 1990)'
_diffrn_ambient_temperature 300(2)
_diffrn_measured_fraction_theta_full 0.956
_diffrn_measured_fraction_theta_max 0.956
_diffrn_measurement_device_type 'CCD area detector'
_diffrn_measurement_method 'phi and omega scans'
_diffrn_radiation_monochromator graphite
_diffrn_radiation_source 'fine-focus sealed tube'
_diffrn_radiation_type MoK\a
_diffrn_radiation_wavelength 0.71073
_diffrn_reflns_av_R_equivalents 0.0711
_diffrn_reflns_av_sigmaI/netI 0.1139
_diffrn_reflns_limit_h_max 27
_diffrn_reflns_limit_h_min -22
_diffrn_reflns_limit_k_max 13
_diffrn_reflns_limit_k_min -13
_diffrn_reflns_limit_l_max 43
_diffrn_reflns_limit_l_min -42
_diffrn_reflns_number 44520
_diffrn_reflns_theta_full 28.30
_diffrn_reflns_theta_max 28.30
_diffrn_reflns_theta_min 1.29
_exptl_absorpt_coefficient_mu 0.962
_exptl_absorpt_correction_T_max 1.000000
_exptl_absorpt_correction_T_min 0.861179
_exptl_absorpt_correction_type empirical
_exptl_absorpt_process_details
; 
  SADABS, Absorption corrections using Bruker CCD based on the method of 
  Bob Blessing.  Acta Cryst. 1995, A51, 33 
;
_exptl_crystal_colour Black
_exptl_crystal_density_diffrn 1.411
_exptl_crystal_density_method 'not measured'
_exptl_crystal_description Block
_exptl_crystal_F_000 3016
_exptl_crystal_size_max 0.27
_exptl_crystal_size_mid 0.05
_exptl_crystal_size_min 0.03
_refine_diff_density_max 0.852
_refine_diff_density_min -0.741
_refine_diff_density_rms 0.097
_refine_ls_extinction_method none
_refine_ls_goodness_of_fit_ref 1.006
_refine_ls_hydrogen_treatment mixed
_refine_ls_matrix_type full
_refine_ls_number_parameters 784
_refine_ls_number_reflns 16601
_refine_ls_number_restraints 0
_refine_ls_restrained_S_all 1.006
_refine_ls_R_factor_all 0.1368
_refine_ls_R_factor_gt 0.0532
_refine_ls_shift/su_max 0.001
_refine_ls_shift/su_mean 0.000
_refine_ls_structure_factor_coef Fsqd
_refine_ls_weighting_details 'calc w=1/[\s^2^(Fo^2^)+(0.0301P)^2^+0.0000P] where P=(Fo^2^+2Fc^2^)/3'
_refine_ls_weighting_scheme calc
_refine_ls_wR_factor_gt 0.0781
_refine_ls_wR_factor_ref 0.1035
_reflns_number_gt 8316
_reflns_number_total 16601
_reflns_threshold_expression >2sigma(I)
_cod_data_source_file om049702dsi20040426_125647.cif
_cod_data_source_block comp05
_cod_depositor_comments
;
The following automatic conversions were performed:

'_symmetry_cell_setting' value 'Monoclinic' changed to 'monoclinic'
according to /home/saulius/struct/CIF-dictionaries/cif_core.dic
dictionary named 'cif_core.dic' version 2.4.2 from 2011-04-26.

Automatic conversion script
Id: cif_fix_values 2281 2013-09-26 08:29:07Z andrius 
;
_cod_original_sg_symbol_H-M P2(1)/n
_cod_database_code 4062829

loop_
_symmetry_equiv_pos_as_xyz
'x, y, z'
'-x+1/2, y+1/2, -z+1/2'
'-x, -y, -z'
'x-1/2, -y-1/2, z-1/2'

loop_
_atom_site_label
_atom_site_type_symbol
_atom_site_fract_x
_atom_site_fract_y
_atom_site_fract_z
_atom_site_U_iso_or_equiv
_atom_site_adp_type
_atom_site_occupancy
_atom_site_symmetry_multiplicity
_atom_site_calc_flag
_atom_site_refinement_flags
Ru1 Ru 0.380645(19) 0.09475(3) 0.121074(12) 0.03685(10) Uani 1 1 d .
Ru2 Ru 0.255651(19) 0.13083(3) 0.097948(12) 0.03559(10) Uani 1 1 d .
C1 C 0.4704(3) 0.0632(4) 0.11980(14) 0.0431(12) Uani 1 1 d .
C2 C 0.5270(3) 0.0422(5) 0.12084(16) 0.0492(13) Uani 1 1 d .
C3 C 0.5919(3) 0.0067(5) 0.12598(17) 0.0575(15) Uani 1 1 d .
C4 C 0.6472(3) -0.0277(6) 0.1313(2) 0.0778(19) Uani 1 1 d .
C5 C 0.7851(3) 0.0191(7) 0.1846(3) 0.139(3) Uani 1 1 d .
H5A H 0.7855 0.1016 0.1717 0.208 Uiso 1 1 calc R
H5B H 0.8292 -0.0148 0.1940 0.208 Uiso 1 1 calc R
H5C H 0.7686 0.0282 0.2083 0.208 Uiso 1 1 calc R
C6 C 0.7588(4) -0.1047(8) 0.0984(3) 0.162(4) Uani 1 1 d .
H6A H 0.7595 -0.0208 0.0865 0.243 Uiso 1 1 calc R
H6B H 0.7290 -0.1590 0.0778 0.243 Uiso 1 1 calc R
H6C H 0.8024 -0.1410 0.1062 0.243 Uiso 1 1 calc R
C7 C 0.7297(4) -0.2537(6) 0.1699(3) 0.140(3) Uani 1 1 d .
H7A H 0.7157 -0.2446 0.1947 0.211 Uiso 1 1 calc R
H7B H 0.7731 -0.2906 0.1777 0.211 Uiso 1 1 calc R
H7C H 0.6994 -0.3087 0.1499 0.211 Uiso 1 1 calc R
C8 C 0.1655(2) 0.1721(4) 0.09693(14) 0.0394(11) Uani 1 1 d .
C9 C 0.1105(3) 0.2020(4) 0.09646(15) 0.0423(12) Uani 1 1 d .
C10 C 0.0493(3) 0.2383(5) 0.09874(15) 0.0504(13) Uani 1 1 d .
C11 C -0.0036(3) 0.2715(5) 0.10155(18) 0.0670(16) Uani 1 1 d .
C12 C -0.0762(4) 0.3285(10) 0.1639(3) 0.201(5) Uani 1 1 d .
H12A H -0.0654 0.2452 0.1765 0.302 Uiso 1 1 calc R
H12B H -0.1176 0.3565 0.1669 0.302 Uiso 1 1 calc R
H12C H -0.0422 0.3886 0.1777 0.302 Uiso 1 1 calc R
C13 C -0.1049(5) 0.4830(8) 0.0846(3) 0.201(5) Uani 1 1 d .
H13A H -0.0717 0.5431 0.0996 0.302 Uiso 1 1 calc R
H13B H -0.1469 0.5080 0.0872 0.302 Uiso 1 1 calc R
H13C H -0.1072 0.4824 0.0552 0.302 Uiso 1 1 calc R
C14 C -0.1455(3) 0.2021(8) 0.0795(2) 0.139(3) Uani 1 1 d .
H14A H -0.1335 0.1187 0.0919 0.208 Uiso 1 1 calc R
H14B H -0.1479 0.1996 0.0502 0.208 Uiso 1 1 calc R
H14C H -0.1877 0.2264 0.0820 0.208 Uiso 1 1 calc R
C15 C 0.3216(3) 0.2952(4) 0.05455(15) 0.0383(12) Uani 1 1 d .
C16 C 0.4361(3) 0.3303(5) 0.08984(18) 0.0677(16) Uani 1 1 d .
H16A H 0.4273 0.4022 0.0708 0.102 Uiso 1 1 calc R
H16B H 0.4693 0.2767 0.0843 0.102 Uiso 1 1 calc R
H16C H 0.4516 0.3609 0.1185 0.102 Uiso 1 1 calc R
C17 C 0.2057(3) 0.2722(5) 0.01543(18) 0.0651(16) Uani 1 1 d .
H17A H 0.2182 0.3315 -0.0030 0.098 Uiso 1 1 calc R
H17B H 0.1703 0.3082 0.0240 0.098 Uiso 1 1 calc R
H17C H 0.1915 0.1929 0.0007 0.098 Uiso 1 1 calc R
C18 C 0.3263(2) 0.3894(4) 0.02066(15) 0.0425(12) Uani 1 1 d .
C19 C 0.3509(3) 0.3475(5) -0.01067(18) 0.0651(17) Uani 1 1 d .
H19A H 0.3668 0.2640 -0.0098 0.078 Uiso 1 1 calc R
C20 C 0.3523(3) 0.4282(5) -0.04384(19) 0.0767(19) Uani 1 1 d .
H20A H 0.3681 0.3980 -0.0653 0.092 Uiso 1 1 calc R
C21 C 0.3305(3) 0.5508(5) -0.04483(17) 0.0585(15) Uani 1 1 d .
C22 C 0.3069(3) 0.5944(5) -0.01355(18) 0.0763(19) Uani 1 1 d .
H22A H 0.2922 0.6787 -0.0141 0.092 Uiso 1 1 calc R
C23 C 0.3047(3) 0.5128(5) 0.01928(18) 0.0737(19) Uani 1 1 d .
H23A H 0.2883 0.5430 0.0405 0.088 Uiso 1 1 calc R
C24 C 0.2903(3) -0.0608(4) 0.04849(15) 0.0422(12) Uani 1 1 d .
H24A H 0.2840 -0.1237 0.0277 0.051 Uiso 1 1 calc R
C25 C 0.3963(2) -0.0856(4) 0.04829(16) 0.0455(12) Uani 1 1 d .
C26 C 0.4357(2) -0.1848(4) 0.07016(17) 0.0526(14) Uani 1 1 d .
H26A H 0.4347 -0.2077 0.0971 0.063 Uiso 1 1 calc R
C27 C 0.4767(3) -0.2497(6) 0.0514(2) 0.0677(17) Uani 1 1 d .
C28 C 0.4778(3) -0.2127(7) 0.0116(2) 0.081(2) Uani 1 1 d .
H28A H 0.5056 -0.2553 -0.0008 0.097 Uiso 1 1 calc R
C29 C 0.4393(3) -0.1155(6) -0.0096(2) 0.0805(19) Uani 1 1 d .
H29A H 0.4403 -0.0930 -0.0366 0.097 Uiso 1 1 calc R
C30 C 0.3980(3) -0.0490(5) 0.00888(17) 0.0604(15) Uani 1 1 d .
H30A H 0.3720 0.0188 -0.0053 0.072 Uiso 1 1 calc R
C31 C 0.5315(3) -0.3648(6) 0.1151(2) 0.089(2) Uani 1 1 d .
H31A H 0.5605 -0.4369 0.1243 0.133 Uiso 1 1 calc R
H31B H 0.4911 -0.3799 0.1216 0.133 Uiso 1 1 calc R
H31C H 0.5524 -0.2887 0.1294 0.133 Uiso 1 1 calc R
C32 C 0.1784(2) -0.0923(4) 0.04088(14) 0.0389(11) Uani 1 1 d .
C33 C 0.1835(2) -0.2243(4) 0.04776(15) 0.0446(12) Uani 1 1 d .
H33A H 0.2240 -0.2598 0.0627 0.054 Uiso 1 1 calc R
C34 C 0.1294(3) -0.3032(4) 0.03273(16) 0.0480(13) Uani 1 1 d .
C35 C 0.0688(3) -0.2512(5) 0.01034(17) 0.0560(14) Uani 1 1 d .
H35A H 0.0319 -0.3036 0.0000 0.067 Uiso 1 1 calc R
C36 C 0.0642(2) -0.1216(5) 0.00383(16) 0.0567(14) Uani 1 1 d .
H36A H 0.0237 -0.0868 -0.0117 0.068 Uiso 1 1 calc R
C37 C 0.1176(3) -0.0397(5) 0.01943(16) 0.0527(14) Uani 1 1 d .
H37A H 0.1127 0.0486 0.0156 0.063 Uiso 1 1 calc R
C38 C 0.0871(3) -0.5077(5) 0.0430(2) 0.113(3) Uani 1 1 d .
H38A H 0.1017 -0.5949 0.0491 0.170 Uiso 1 1 calc R
H38B H 0.0528 -0.5043 0.0163 0.170 Uiso 1 1 calc R
H38C H 0.0704 -0.4762 0.0650 0.170 Uiso 1 1 calc R
C39 C 0.3157(2) -0.0692(4) 0.16563(15) 0.0427(12) Uani 1 1 d .
H39A H 0.3130 -0.1290 0.1859 0.051 Uiso 1 1 calc R
C40 C 0.4199(3) -0.1595(4) 0.17633(15) 0.0414(12) Uani 1 1 d .
C41 C 0.4853(2) -0.1302(5) 0.19718(15) 0.0475(12) Uani 1 1 d .
H41A H 0.4999 -0.0456 0.1987 0.057 Uiso 1 1 calc R
C42 C 0.5287(3) -0.2276(5) 0.21580(17) 0.0564(14) Uani 1 1 d .
C43 C 0.6193(3) -0.0835(7) 0.2410(2) 0.094(2) Uani 1 1 d .
H43A H 0.6656 -0.0850 0.2564 0.141 Uiso 1 1 calc R
H43B H 0.5964 -0.0322 0.2560 0.141 Uiso 1 1 calc R
H43C H 0.6131 -0.0473 0.2134 0.141 Uiso 1 1 calc R
C44 C 0.5074(3) -0.3530(6) 0.2144(2) 0.0731(18) Uani 1 1 d .
H44A H 0.5367 -0.4177 0.2275 0.088 Uiso 1 1 calc R
C45 C 0.4436(3) -0.3816(5) 0.1938(2) 0.0694(18) Uani 1 1 d .
H45A H 0.4295 -0.4663 0.1931 0.083 Uiso 1 1 calc R
C46 C 0.3987(3) -0.2873(4) 0.17372(17) 0.0556(15) Uani 1 1 d .
H46A H 0.3554 -0.3088 0.1588 0.067 Uiso 1 1 calc R
C47 C 0.2121(2) -0.0164(4) 0.16835(16) 0.0409(12) Uani 1 1 d .
C48 C 0.2269(3) 0.0122(4) 0.21092(16) 0.0509(13) Uani 1 1 d .
H48A H 0.2690 0.0405 0.2261 0.061 Uiso 1 1 calc R
C49 C 0.1783(3) -0.0019(5) 0.23085(18) 0.0615(16) Uani 1 1 d .
H49A H 0.1882 0.0167 0.2595 0.074 Uiso 1 1 calc R
C50 C 0.1166(3) -0.0425(5) 0.20873(19) 0.0621(16) Uani 1 1 d .
H50A H 0.0842 -0.0499 0.2221 0.075 Uiso 1 1 calc R
C51 C 0.1022(3) -0.0726(5) 0.16633(19) 0.0560(14) Uani 1 1 d .
C52 C 0.0199(3) -0.1332(8) 0.1040(3) 0.124(3) Uani 1 1 d .
H52A H -0.0252 -0.1617 0.0947 0.186 Uiso 1 1 calc R
H52B H 0.0476 -0.1973 0.0973 0.186 Uiso 1 1 calc R
H52C H 0.0237 -0.0542 0.0900 0.186 Uiso 1 1 calc R
C53 C 0.1501(3) -0.0615(4) 0.14598(17) 0.0480(13) Uani 1 1 d .
H53A H 0.1406 -0.0841 0.1176 0.058 Uiso 1 1 calc R
C54 C 0.3451(2) 0.2776(4) 0.17324(15) 0.0411(12) Uani 1 1 d .
H54A H 0.3506 0.3331 0.1960 0.049 Uiso 1 1 calc R
C55 C 0.4518(3) 0.2069(4) 0.20999(16) 0.0440(12) Uani 1 1 d .
C56 C 0.5138(3) 0.2402(5) 0.20775(18) 0.0569(14) Uani 1 1 d .
H56A H 0.5196 0.2597 0.1817 0.068 Uiso 1 1 calc R
C57 C 0.5663(3) 0.2443(6) 0.2437(2) 0.0696(17) Uani 1 1 d .
C58 C 0.6418(3) 0.3028(8) 0.2069(2) 0.127(3) Uani 1 1 d .
H58A H 0.6879 0.3210 0.2123 0.191 Uiso 1 1 calc R
H58B H 0.6162 0.3765 0.1942 0.191 Uiso 1 1 calc R
H58C H 0.6296 0.2308 0.1880 0.191 Uiso 1 1 calc R
C59 C 0.5580(3) 0.2142(6) 0.28236(19) 0.0818(19) Uani 1 1 d .
H59A H 0.5937 0.2171 0.3070 0.098 Uiso 1 1 calc R
C60 C 0.4961(3) 0.1799(5) 0.28393(19) 0.0714(17) Uani 1 1 d .
H60A H 0.4904 0.1594 0.3099 0.086 Uiso 1 1 calc R
C61 C 0.4430(3) 0.1754(5) 0.24805(17) 0.0568(14) Uani 1 1 d .
H61A H 0.4016 0.1514 0.2494 0.068 Uiso 1 1 calc R
C62 C 0.2439(2) 0.3765(4) 0.15115(14) 0.0415(11) Uani 1 1 d .
C63 C 0.2498(3) 0.4977(4) 0.13596(16) 0.0524(14) Uani 1 1 d .
H63A H 0.2779 0.5131 0.1198 0.063 Uiso 1 1 calc R
C64 C 0.2124(3) 0.5968(4) 0.14550(17) 0.0622(15) Uani 1 1 d .
H64A H 0.2164 0.6795 0.1359 0.075 Uiso 1 1 calc R
C65 C 0.1705(3) 0.5751(5) 0.16837(17) 0.0587(15) Uani 1 1 d .
H65A H 0.1457 0.6422 0.1742 0.070 Uiso 1 1 calc R
C66 C 0.1647(2) 0.4527(5) 0.18297(16) 0.0498(13) Uani 1 1 d .
C67 C 0.1105(3) 0.3141(5) 0.21886(17) 0.0710(17) Uani 1 1 d .
H67A H 0.0793 0.3174 0.2345 0.106 Uiso 1 1 calc R
H67B H 0.1515 0.2793 0.2365 0.106 Uiso 1 1 calc R
H67C H 0.0935 0.2605 0.1944 0.106 Uiso 1 1 calc R
C68 C 0.2021(2) 0.3533(4) 0.17494(14) 0.0454(12) Uani 1 1 d .
H68A H 0.1991 0.2715 0.1855 0.054 Uiso 1 1 calc R
O1 O 0.5174(2) -0.3486(4) 0.07076(15) 0.0957(14) Uani 1 1 d .
O2 O 0.14062(18) -0.4310(3) 0.04107(13) 0.0735(12) Uani 1 1 d .
O3 O 0.5942(2) -0.2101(4) 0.23674(13) 0.0801(12) Uani 1 1 d .
O4 O 0.0392(2) -0.1138(4) 0.14682(15) 0.0867(13) Uani 1 1 d .
O5 O 0.6297(2) 0.2733(5) 0.24536(15) 0.1100(16) Uani 1 1 d .
O6 O 0.12124(19) 0.4401(3) 0.20582(12) 0.0690(11) Uani 1 1 d .
N1 N 0.37510(19) 0.2554(3) 0.08369(12) 0.0405(10) Uani 1 1 d .
N2 N 0.26226(19) 0.2480(3) 0.05272(12) 0.0402(10) Uani 1 1 d .
N3 N 0.35125(19) -0.0237(3) 0.06728(12) 0.0380(9) Uani 1 1 d .
N4 N 0.23656(18) -0.0157(3) 0.05670(11) 0.0376(9) Uani 1 1 d .
N5 N 0.37314(19) -0.0601(3) 0.15751(11) 0.0392(9) Uani 1 1 d .
N6 N 0.26225(18) -0.0007(3) 0.14750(12) 0.0376(9) Uani 1 1 d .
N7 N 0.39698(18) 0.2065(3) 0.17232(12) 0.0379(9) Uani 1 1 d .
N8 N 0.28674(19) 0.2748(3) 0.14421(12) 0.0378(9) Uani 1 1 d .
Si1 Si 0.73121(9) -0.0918(2) 0.14546(7) 0.0983(7) Uani 1 1 d .
Si2 Si -0.08315(9) 0.3195(2) 0.10721(7) 0.0981(7) Uani 1 1 d .
I1 I 0.33208(3) 0.67262(4) -0.094696(15) 0.09629(18) Uani 1 1 d .

loop_
_atom_site_aniso_label
_atom_site_aniso_U_11
_atom_site_aniso_U_22
_atom_site_aniso_U_33
_atom_site_aniso_U_23
_atom_site_aniso_U_13
_atom_site_aniso_U_12
Ru1 0.0359(2) 0.0405(2) 0.0346(2) -0.00079(17) 0.01130(18) -0.00090(18)
Ru2 0.0364(2) 0.03711(19) 0.0337(2) -0.00124(17) 0.01132(18) 0.00065(18)
C1 0.048(3) 0.047(3) 0.035(3) 0.001(2) 0.013(3) -0.003(2)
C2 0.040(3) 0.061(3) 0.047(4) 0.009(3) 0.013(3) 0.002(3)
C3 0.045(4) 0.074(4) 0.053(4) 0.014(3) 0.014(3) -0.004(3)
C4 0.048(4) 0.107(5) 0.078(5) 0.021(4) 0.019(4) 0.014(4)
C5 0.084(6) 0.136(7) 0.165(9) -0.009(6) -0.009(6) 0.002(5)
C6 0.101(7) 0.193(9) 0.222(11) -0.038(8) 0.095(8) -0.003(6)
C7 0.100(6) 0.103(6) 0.178(9) 0.009(6) -0.019(6) 0.011(5)
C8 0.046(3) 0.038(2) 0.036(3) -0.004(2) 0.015(3) -0.002(2)
C9 0.042(3) 0.047(3) 0.039(3) -0.001(2) 0.013(3) 0.003(2)
C10 0.047(4) 0.069(3) 0.037(3) -0.003(3) 0.015(3) -0.002(3)
C11 0.057(4) 0.091(4) 0.057(4) -0.009(3) 0.024(3) 0.003(3)
C12 0.109(7) 0.417(16) 0.093(7) -0.072(9) 0.053(6) -0.018(9)
C13 0.164(10) 0.173(9) 0.280(14) 0.029(9) 0.087(10) 0.105(8)
C14 0.060(5) 0.229(9) 0.141(8) -0.049(7) 0.052(5) -0.028(6)
C15 0.048(3) 0.031(2) 0.039(3) 0.003(2) 0.017(3) 0.001(2)
C16 0.052(4) 0.068(3) 0.078(5) 0.023(3) 0.012(3) -0.013(3)
C17 0.053(4) 0.077(4) 0.065(4) 0.024(3) 0.017(3) 0.003(3)
C18 0.043(3) 0.046(3) 0.039(3) 0.006(2) 0.014(2) 0.004(2)
C19 0.083(4) 0.057(3) 0.069(4) 0.020(3) 0.044(4) 0.028(3)
C20 0.096(5) 0.077(4) 0.081(5) 0.027(3) 0.063(4) 0.031(4)
C21 0.064(4) 0.063(3) 0.053(4) 0.017(3) 0.025(3) -0.001(3)
C22 0.138(6) 0.041(3) 0.061(4) 0.008(3) 0.047(4) 0.013(3)
C23 0.132(6) 0.047(3) 0.061(4) 0.004(3) 0.059(4) 0.012(3)
C24 0.048(3) 0.038(3) 0.042(3) -0.006(2) 0.015(3) 0.004(2)
C25 0.042(3) 0.053(3) 0.042(3) -0.008(3) 0.014(3) -0.006(3)
C26 0.054(4) 0.061(3) 0.046(4) -0.005(3) 0.019(3) 0.006(3)
C27 0.055(4) 0.089(4) 0.065(5) -0.015(3) 0.027(4) 0.013(3)
C28 0.064(5) 0.121(5) 0.069(5) -0.023(4) 0.036(4) 0.014(4)
C29 0.077(5) 0.121(5) 0.053(4) -0.004(4) 0.035(4) 0.005(4)
C30 0.058(4) 0.073(4) 0.053(4) -0.004(3) 0.021(3) 0.007(3)
C31 0.093(5) 0.088(4) 0.088(6) 0.009(4) 0.031(5) 0.027(4)
C32 0.039(3) 0.045(3) 0.032(3) -0.007(2) 0.010(2) -0.001(2)
C33 0.037(3) 0.045(3) 0.050(3) 0.001(2) 0.010(3) 0.001(2)
C34 0.052(4) 0.039(3) 0.054(4) -0.005(2) 0.018(3) -0.002(3)
C35 0.047(4) 0.046(3) 0.071(4) -0.010(3) 0.013(3) -0.007(3)
C36 0.039(3) 0.055(3) 0.064(4) -0.013(3) -0.002(3) 0.005(3)
C37 0.047(4) 0.046(3) 0.056(4) -0.008(3) 0.002(3) 0.004(3)
C38 0.078(5) 0.066(4) 0.195(9) 0.034(5) 0.041(5) -0.012(4)
C39 0.051(3) 0.041(3) 0.043(3) 0.003(2) 0.025(3) -0.001(2)
C40 0.051(3) 0.045(3) 0.032(3) 0.004(2) 0.018(3) 0.008(3)
C41 0.046(3) 0.054(3) 0.042(3) 0.010(2) 0.013(3) 0.004(3)
C42 0.045(4) 0.075(4) 0.051(4) 0.016(3) 0.018(3) 0.014(3)
C43 0.056(4) 0.138(6) 0.080(5) 0.022(5) 0.007(4) -0.001(4)
C44 0.073(5) 0.069(4) 0.084(5) 0.026(3) 0.034(4) 0.030(4)
C45 0.082(5) 0.039(3) 0.099(5) 0.013(3) 0.044(4) 0.012(3)
C46 0.054(4) 0.045(3) 0.073(4) 0.000(3) 0.028(3) 0.003(3)
C47 0.046(3) 0.034(2) 0.046(3) 0.009(2) 0.020(3) 0.001(2)
C48 0.051(3) 0.061(3) 0.043(4) 0.006(3) 0.017(3) 0.001(3)
C49 0.070(4) 0.074(4) 0.048(4) 0.015(3) 0.029(4) 0.015(3)
C50 0.064(4) 0.074(4) 0.057(4) 0.013(3) 0.032(4) 0.006(3)
C51 0.043(4) 0.060(3) 0.068(4) 0.013(3) 0.021(3) -0.006(3)
C52 0.083(6) 0.175(8) 0.105(7) -0.004(6) 0.016(5) -0.061(5)
C53 0.053(4) 0.043(3) 0.053(4) 0.003(2) 0.024(3) -0.001(3)
C54 0.048(3) 0.041(3) 0.034(3) -0.006(2) 0.011(3) -0.004(2)
C55 0.045(3) 0.042(3) 0.039(3) -0.004(2) 0.005(3) 0.001(2)
C56 0.053(4) 0.069(3) 0.045(4) -0.011(3) 0.009(3) -0.016(3)
C57 0.052(4) 0.102(5) 0.049(4) -0.006(3) 0.008(3) -0.019(3)
C58 0.068(5) 0.202(8) 0.110(7) -0.012(6) 0.025(5) -0.061(5)
C59 0.062(5) 0.121(5) 0.044(4) -0.018(4) -0.010(3) 0.002(4)
C60 0.069(5) 0.101(5) 0.044(4) 0.004(3) 0.017(4) 0.014(4)
C61 0.052(4) 0.076(4) 0.042(4) -0.003(3) 0.014(3) 0.003(3)
C62 0.048(3) 0.040(3) 0.036(3) -0.005(2) 0.012(2) 0.002(2)
C63 0.065(4) 0.044(3) 0.055(4) -0.002(2) 0.028(3) 0.000(3)
C64 0.090(5) 0.039(3) 0.058(4) 0.006(3) 0.023(3) 0.014(3)
C65 0.070(4) 0.050(3) 0.062(4) -0.004(3) 0.030(3) 0.018(3)
C66 0.050(3) 0.057(3) 0.044(3) -0.008(3) 0.016(3) 0.006(3)
C67 0.076(5) 0.088(4) 0.062(4) -0.001(3) 0.040(4) -0.004(3)
C68 0.052(3) 0.044(3) 0.040(3) -0.004(2) 0.014(3) -0.003(2)
O1 0.091(3) 0.114(3) 0.088(4) -0.003(3) 0.037(3) 0.057(3)
O2 0.060(3) 0.043(2) 0.113(4) 0.011(2) 0.019(2) -0.0033(19)
O3 0.059(3) 0.095(3) 0.079(3) 0.017(2) 0.010(2) 0.017(3)
O4 0.067(3) 0.120(3) 0.075(3) 0.006(3) 0.025(3) -0.028(3)
O5 0.058(3) 0.189(5) 0.073(4) -0.014(3) 0.005(3) -0.043(3)
O6 0.079(3) 0.070(2) 0.075(3) -0.008(2) 0.048(3) 0.011(2)
N1 0.042(3) 0.044(2) 0.035(3) 0.0052(18) 0.010(2) -0.004(2)
N2 0.036(3) 0.044(2) 0.039(3) 0.0033(18) 0.010(2) 0.0026(19)
N3 0.034(2) 0.042(2) 0.039(3) -0.0030(18) 0.012(2) 0.0046(19)
N4 0.036(2) 0.036(2) 0.040(3) -0.0040(17) 0.010(2) 0.0023(18)
N5 0.044(3) 0.040(2) 0.035(2) 0.0016(17) 0.015(2) 0.0036(19)
N6 0.035(2) 0.038(2) 0.041(3) 0.0015(18) 0.012(2) -0.0011(18)
N7 0.034(2) 0.041(2) 0.037(3) -0.0006(18) 0.009(2) 0.0010(18)
N8 0.039(3) 0.037(2) 0.038(3) -0.0024(18) 0.012(2) 0.0003(19)
Si1 0.0423(11) 0.1158(16) 0.127(2) 0.0062(14) 0.0115(12) 0.0163(11)
Si2 0.0530(12) 0.169(2) 0.0782(15) -0.0233(14) 0.0287(11) 0.0143(13)
I1 0.1234(4) 0.0992(3) 0.0776(4) 0.0436(3) 0.0476(3) 0.0095(3)

loop_
_atom_type_symbol
_atom_type_description
_atom_type_scat_dispersion_real
_atom_type_scat_dispersion_imag
_atom_type_scat_source
C C 0.0033 0.0016 'International Tables Vol C Tables 4.2.6.8 and 6.1.1.4'
H H 0.0000 0.0000 'International Tables Vol C Tables 4.2.6.8 and 6.1.1.4'
N N 0.0061 0.0033 'International Tables Vol C Tables 4.2.6.8 and 6.1.1.4'
O O 0.0106 0.0060 'International Tables Vol C Tables 4.2.6.8 and 6.1.1.4'
Si Si 0.0817 0.0704 'International Tables Vol C Tables 4.2.6.8 and 6.1.1.4'
Ru Ru -1.2594 0.8363 'International Tables Vol C Tables 4.2.6.8 and 6.1.1.4'
I I -0.4742 1.8119 'International Tables Vol C Tables 4.2.6.8 and 6.1.1.4'

loop_
_geom_angle_atom_site_label_1
_geom_angle_atom_site_label_2
_geom_angle_atom_site_label_3
_geom_angle
C1 Ru1 N7 101.52(17)
C1 Ru1 N5 97.69(16)
N7 Ru1 N5 88.88(14)
C1 Ru1 N1 89.99(16)
N7 Ru1 N1 90.17(14)
N5 Ru1 N1 172.30(15)
C1 Ru1 N3 85.50(16)
N7 Ru1 N3 172.88(14)
N5 Ru1 N3 89.02(14)
N1 Ru1 N3 91.01(14)
C1 Ru1 Ru2 162.20(14)
N7 Ru1 Ru2 93.66(11)
N5 Ru1 Ru2 91.78(11)
N1 Ru1 Ru2 80.66(11)
N3 Ru1 Ru2 79.61(10)
C8 Ru2 N2 98.55(16)
C8 Ru2 N4 99.36(16)
N2 Ru2 N4 89.88(14)
C8 Ru2 N8 86.76(16)
N2 Ru2 N8 92.01(14)
N4 Ru2 N8 173.26(15)
C8 Ru2 N6 89.27(16)
N2 Ru2 N6 172.16(15)
N4 Ru2 N6 89.40(14)
N8 Ru2 N6 87.86(13)
C8 Ru2 Ru1 163.89(13)
N2 Ru2 Ru1 90.56(11)
N4 Ru2 Ru1 93.89(11)
N8 Ru2 Ru1 79.62(10)
N6 Ru2 Ru1 81.71(10)
C2 C1 Ru1 177.2(4)
C1 C2 C3 172.7(5)
C4 C3 C2 177.5(6)
C3 C4 Si1 172.5(5)
C9 C8 Ru2 177.8(4)
C8 C9 C10 176.1(5)
C11 C10 C9 178.6(6)
C10 C11 Si2 178.4(5)
N1 C15 N2 120.6(4)
N1 C15 C18 120.8(4)
N2 C15 C18 118.5(4)
C23 C18 C19 118.6(4)
C23 C18 C15 122.5(4)
C19 C18 C15 118.9(4)
C18 C19 C20 120.9(4)
C21 C20 C19 119.8(5)
C22 C21 C20 119.9(5)
C22 C21 I1 120.0(4)
C20 C21 I1 120.1(4)
C21 C22 C23 120.1(5)
C18 C23 C22 120.7(5)
N3 C24 N4 125.5(4)
C30 C25 C26 121.2(4)
C30 C25 N3 120.3(5)
C26 C25 N3 118.5(4)
C27 C26 C25 119.3(5)
O1 C27 C28 117.6(5)
O1 C27 C26 123.2(6)
C28 C27 C26 119.2(6)
C29 C28 C27 121.4(5)
C28 C29 C30 120.1(6)
C25 C30 C29 118.9(5)
C37 C32 C33 119.3(4)
C37 C32 N4 122.4(4)
C33 C32 N4 118.4(4)
C34 C33 C32 121.0(5)
O2 C34 C33 115.7(5)
O2 C34 C35 124.4(5)
C33 C34 C35 119.9(4)
C36 C35 C34 118.7(5)
C35 C36 C37 122.5(5)
C36 C37 C32 118.6(4)
N6 C39 N5 125.8(4)
C41 C40 C46 119.7(5)
C41 C40 N5 120.9(4)
C46 C40 N5 119.4(5)
C42 C41 C40 119.6(5)
O3 C42 C44 114.7(5)
O3 C42 C41 124.6(5)
C44 C42 C41 120.7(6)
C45 C44 C42 119.6(5)
C44 C45 C46 121.5(5)
C45 C46 C40 118.8(5)
C48 C47 C53 120.3(4)
C48 C47 N6 119.5(5)
C53 C47 N6 120.2(4)
C47 C48 C49 119.4(5)
C50 C49 C48 120.7(6)
C49 C50 C51 119.7(5)
O4 C51 C50 115.7(5)
O4 C51 C53 123.7(6)
C50 C51 C53 120.6(5)
C51 C53 C47 119.2(5)
N8 C54 N7 124.8(4)
C61 C55 C56 120.6(5)
C61 C55 N7 120.0(5)
C56 C55 N7 119.4(4)
C57 C56 C55 119.9(5)
O5 C57 C56 125.1(6)
O5 C57 C59 114.7(6)
C56 C57 C59 120.2(6)
C60 C59 C57 119.2(6)
C59 C60 C61 121.3(5)
C55 C61 C60 118.9(5)
C63 C62 C68 121.1(4)
C63 C62 N8 118.3(4)
C68 C62 N8 120.4(4)
C62 C63 C64 118.1(4)
C65 C64 C63 121.4(4)
C64 C65 C66 119.6(4)
O6 C66 C68 124.1(4)
O6 C66 C65 115.4(4)
C68 C66 C65 120.4(4)
C66 C68 C62 119.3(4)
C27 O1 C31 118.5(4)
C34 O2 C38 118.0(4)
C42 O3 C43 118.1(5)
C51 O4 C52 118.6(5)
C57 O5 C58 117.6(5)
C66 O6 C67 117.1(4)
C15 N1 C16 117.5(4)
C15 N1 Ru1 125.1(3)
C16 N1 Ru1 117.4(3)
C15 N2 C17 119.7(4)
C15 N2 Ru2 118.6(3)
C17 N2 Ru2 121.3(3)
C24 N3 C25 110.6(4)
C24 N3 Ru1 124.8(3)
C25 N3 Ru1 124.4(3)
C24 N4 C32 115.3(4)
C24 N4 Ru2 113.5(3)
C32 N4 Ru2 130.3(3)
C39 N5 C40 114.5(4)
C39 N5 Ru1 114.6(3)
C40 N5 Ru1 130.8(3)
C39 N6 C47 112.3(4)
C39 N6 Ru2 123.2(3)
C47 N6 Ru2 124.2(3)
C54 N7 C55 116.0(4)
C54 N7 Ru1 114.3(3)
C55 N7 Ru1 129.0(3)
C54 N8 C62 111.2(4)
C54 N8 Ru2 124.4(3)
C62 N8 Ru2 124.0(3)
C4 Si1 C5 107.5(3)
C4 Si1 C6 110.5(3)
C5 Si1 C6 110.6(4)
C4 Si1 C7 107.1(3)
C5 Si1 C7 110.3(4)
C6 Si1 C7 110.8(4)
C11 Si2 C12 109.3(3)
C11 Si2 C14 108.5(3)
C12 Si2 C14 111.4(4)
C11 Si2 C13 109.4(3)
C12 Si2 C13 107.3(5)
C14 Si2 C13 110.8(5)

loop_
_geom_bond_atom_site_label_1
_geom_bond_atom_site_label_2
_geom_bond_distance
Ru1 C1 1.949(5)
Ru1 N7 2.000(4)
Ru1 N5 2.049(3)
Ru1 N1 2.063(3)
Ru1 N3 2.101(4)
Ru1 Ru2 2.5581(5)
Ru2 C8 1.954(5)
Ru2 N2 1.971(3)
Ru2 N4 2.005(3)
Ru2 N8 2.101(4)
Ru2 N6 2.110(3)
C1 C2 1.214(6)
C2 C3 1.387(7)
C3 C4 1.189(7)
C4 Si1 1.828(6)
C5 Si1 1.849(7)
C6 Si1 1.834(7)
C7 Si1 1.874(7)
C8 C9 1.206(6)
C9 C10 1.379(6)
C10 C11 1.208(6)
C11 Si2 1.826(6)
C12 Si2 1.842(8)
C13 Si2 1.860(8)
C14 Si2 1.829(7)
C15 N1 1.313(6)
C15 N2 1.338(5)
C15 C18 1.517(6)
C16 N1 1.474(5)
C17 N2 1.459(6)
C18 C23 1.360(6)
C18 C19 1.370(6)
C19 C20 1.391(6)
C20 C21 1.354(6)
C21 C22 1.361(6)
C21 I1 2.093(5)
C22 C23 1.393(6)
C24 N3 1.312(5)
C24 N4 1.339(5)
C25 C30 1.372(6)
C25 C26 1.386(6)
C25 N3 1.449(5)
C26 C27 1.391(6)
C27 O1 1.371(6)
C27 C28 1.382(8)
C28 C29 1.356(8)
C29 C30 1.398(6)
C31 O1 1.418(7)
C32 C37 1.382(6)
C32 C33 1.391(6)
C32 N4 1.430(5)
C33 C34 1.376(6)
C34 O2 1.365(5)
C34 C35 1.386(7)
C35 C36 1.365(6)
C36 C37 1.387(6)
C38 O2 1.407(6)
C39 N6 1.320(5)
C39 N5 1.332(5)
C40 C41 1.385(6)
C40 C46 1.398(6)
C40 N5 1.438(5)
C41 C42 1.383(6)
C42 O3 1.364(6)
C42 C44 1.378(7)
C43 O3 1.412(6)
C44 C45 1.351(8)
C45 C46 1.389(7)
C47 C48 1.382(6)
C47 C53 1.381(6)
C47 N6 1.448(5)
C48 C49 1.394(6)
C49 C50 1.361(7)
C50 C51 1.381(7)
C51 O4 1.365(6)
C51 C53 1.388(6)
C52 O4 1.366(8)
C54 N8 1.318(5)
C54 N7 1.336(5)
C55 C61 1.372(6)
C55 C56 1.386(6)
C55 N7 1.424(6)
C56 C57 1.362(7)
C57 O5 1.366(6)
C57 C59 1.381(7)
C58 O5 1.411(7)
C59 C60 1.379(7)
C60 C61 1.368(7)
C62 C63 1.379(6)
C62 C68 1.378(5)
C62 N8 1.460(5)
C63 C64 1.396(6)
C64 C65 1.355(6)
C65 C66 1.381(6)
C66 O6 1.369(5)
C66 C68 1.378(6)
C67 O6 1.420(5)

loop_
_geom_torsion_atom_site_label_1
_geom_torsion_atom_site_label_2
_geom_torsion_atom_site_label_3
_geom_torsion_atom_site_label_4
_geom_torsion
C1 Ru1 Ru2 C8 -168.7(6)
N7 Ru1 Ru2 C8 -20.0(4)
N5 Ru1 Ru2 C8 69.0(4)
N1 Ru1 Ru2 C8 -109.6(4)
N3 Ru1 Ru2 C8 157.6(4)
C1 Ru1 Ru2 N2 -44.0(4)
N7 Ru1 Ru2 N2 104.64(14)
N5 Ru1 Ru2 N2 -166.37(14)
N1 Ru1 Ru2 N2 15.07(14)
N3 Ru1 Ru2 N2 -77.69(14)
C1 Ru1 Ru2 N4 45.9(4)
N7 Ru1 Ru2 N4 -165.45(13)
N5 Ru1 Ru2 N4 -76.45(14)
N1 Ru1 Ru2 N4 104.99(14)
N3 Ru1 Ru2 N4 12.22(13)
C1 Ru1 Ru2 N8 -136.0(4)
N7 Ru1 Ru2 N8 12.70(13)
N5 Ru1 Ru2 N8 101.70(13)
N1 Ru1 Ru2 N8 -76.86(14)
N3 Ru1 Ru2 N8 -169.63(13)
C1 Ru1 Ru2 N6 134.7(4)
N7 Ru1 Ru2 N6 -76.63(13)
N5 Ru1 Ru2 N6 12.37(13)
N1 Ru1 Ru2 N6 -166.19(14)
N3 Ru1 Ru2 N6 101.04(13)
N7 Ru1 C1 C2 49(9)
N5 Ru1 C1 C2 -41(9)
N1 Ru1 C1 C2 139(9)
N3 Ru1 C1 C2 -130(9)
Ru2 Ru1 C1 C2 -163(8)
Ru1 C1 C2 C3 31(12)
C1 C2 C3 C4 12(19)
C2 C3 C4 Si1 -22(20)
N2 Ru2 C8 C9 -53(10)
N4 Ru2 C8 C9 -144(10)
N8 Ru2 C8 C9 39(10)
N6 Ru2 C8 C9 126(10)
Ru1 Ru2 C8 C9 71(11)
Ru2 C8 C9 C10 -69(14)
C8 C9 C10 C11 17(30)
C9 C10 C11 Si2 -60(38)
N1 C15 C18 C23 -110.6(6)
N2 C15 C18 C23 73.1(6)
N1 C15 C18 C19 71.9(6)
N2 C15 C18 C19 -104.5(5)
C23 C18 C19 C20 -1.6(9)
C15 C18 C19 C20 176.0(5)
C18 C19 C20 C21 1.5(10)
C19 C20 C21 C22 -0.5(10)
C19 C20 C21 I1 -179.8(5)
C20 C21 C22 C23 -0.4(10)
I1 C21 C22 C23 178.9(5)
C19 C18 C23 C22 0.7(9)
C15 C18 C23 C22 -176.9(5)
C21 C22 C23 C18 0.3(10)
C30 C25 C26 C27 -1.1(8)
N3 C25 C26 C27 176.6(4)
C25 C26 C27 O1 179.8(5)
C25 C26 C27 C28 0.7(8)
O1 C27 C28 C29 -179.8(6)
C26 C27 C28 C29 -0.7(10)
C27 C28 C29 C30 1.0(10)
C26 C25 C30 C29 1.3(8)
N3 C25 C30 C29 -176.3(5)
C28 C29 C30 C25 -1.3(9)
C37 C32 C33 C34 1.5(7)
N4 C32 C33 C34 -179.0(4)
C32 C33 C34 O2 179.4(4)
C32 C33 C34 C35 0.1(7)
O2 C34 C35 C36 -179.4(4)
C33 C34 C35 C36 -0.2(7)
C34 C35 C36 C37 -1.2(8)
C35 C36 C37 C32 2.8(8)
C33 C32 C37 C36 -2.8(7)
N4 C32 C37 C36 177.7(4)
C46 C40 C41 C42 -1.1(7)
N5 C40 C41 C42 178.5(4)
C40 C41 C42 O3 179.3(5)
C40 C41 C42 C44 -1.0(7)
O3 C42 C44 C45 -178.9(5)
C41 C42 C44 C45 1.4(8)
C42 C44 C45 C46 0.4(9)
C44 C45 C46 C40 -2.5(8)
C41 C40 C46 C45 2.8(7)
N5 C40 C46 C45 -176.8(4)
C53 C47 C48 C49 -1.6(7)
N6 C47 C48 C49 179.4(4)
C47 C48 C49 C50 -0.4(7)
C48 C49 C50 C51 1.3(8)
C49 C50 C51 O4 179.3(5)
C49 C50 C51 C53 -0.2(8)
O4 C51 C53 C47 178.7(4)
C50 C51 C53 C47 -1.8(7)
C48 C47 C53 C51 2.7(7)
N6 C47 C53 C51 -178.4(4)
C61 C55 C56 C57 -1.3(7)
N7 C55 C56 C57 178.3(5)
C55 C56 C57 O5 178.7(5)
C55 C56 C57 C59 0.6(9)
O5 C57 C59 C60 -178.2(5)
C56 C57 C59 C60 0.2(9)
C57 C59 C60 C61 -0.2(9)
C56 C55 C61 C60 1.3(7)
N7 C55 C61 C60 -178.3(4)
C59 C60 C61 C55 -0.6(8)
C68 C62 C63 C64 0.2(8)
N8 C62 C63 C64 -175.1(4)
C62 C63 C64 C65 -1.1(8)
C63 C64 C65 C66 0.5(9)
C64 C65 C66 O6 179.9(5)
C64 C65 C66 C68 1.0(8)
O6 C66 C68 C62 179.3(5)
C65 C66 C68 C62 -1.8(8)
C63 C62 C68 C66 1.2(7)
N8 C62 C68 C66 176.5(4)
C28 C27 O1 C31 162.5(6)
C26 C27 O1 C31 -16.6(8)
C33 C34 O2 C38 154.1(5)
C35 C34 O2 C38 -26.6(8)
C44 C42 O3 C43 -177.6(5)
C41 C42 O3 C43 2.1(8)
C50 C51 O4 C52 173.7(6)
C53 C51 O4 C52 -6.8(8)
C56 C57 O5 C58 0.7(9)
C59 C57 O5 C58 179.0(6)
C68 C66 O6 C67 -5.4(7)
C65 C66 O6 C67 175.7(5)
N2 C15 N1 C16 -166.9(4)
C18 C15 N1 C16 16.8(6)
N2 C15 N1 Ru1 13.9(6)
C18 C15 N1 Ru1 -162.4(3)
C1 Ru1 N1 C15 144.9(4)
N7 Ru1 N1 C15 -113.5(4)
N5 Ru1 N1 C15 -30.7(13)
N3 Ru1 N1 C15 59.4(4)
Ru2 Ru1 N1 C15 -19.8(3)
C1 Ru1 N1 C16 -34.2(3)
N7 Ru1 N1 C16 67.3(3)
N5 Ru1 N1 C16 150.1(10)
N3 Ru1 N1 C16 -119.7(3)
Ru2 Ru1 N1 C16 161.0(3)
N1 C15 N2 C17 -167.2(4)
C18 C15 N2 C17 9.1(6)
N1 C15 N2 Ru2 6.0(5)
C18 C15 N2 Ru2 -177.7(3)
C8 Ru2 N2 C15 150.4(3)
N4 Ru2 N2 C15 -110.1(3)
N8 Ru2 N2 C15 63.4(3)
N6 Ru2 N2 C15 -25.4(12)
Ru1 Ru2 N2 C15 -16.2(3)
C8 Ru2 N2 C17 -36.5(4)
N4 Ru2 N2 C17 63.0(4)
N8 Ru2 N2 C17 -123.5(4)
N6 Ru2 N2 C17 147.6(10)
Ru1 Ru2 N2 C17 156.8(3)
N4 C24 N3 C25 -175.6(4)
N4 C24 N3 Ru1 9.8(6)
C30 C25 N3 C24 72.8(5)
C26 C25 N3 C24 -105.0(5)
C30 C25 N3 Ru1 -112.6(5)
C26 C25 N3 Ru1 69.6(5)
C1 Ru1 N3 C24 174.8(4)
N7 Ru1 N3 C24 4.1(13)
N5 Ru1 N3 C24 77.0(4)
N1 Ru1 N3 C24 -95.3(4)
Ru2 Ru1 N3 C24 -15.0(3)
C1 Ru1 N3 C25 1.0(3)
N7 Ru1 N3 C25 -169.7(10)
N5 Ru1 N3 C25 -96.8(3)
N1 Ru1 N3 C25 90.9(3)
Ru2 Ru1 N3 C25 171.2(3)
N3 C24 N4 C32 -164.1(4)
N3 C24 N4 Ru2 5.5(6)
C37 C32 N4 C24 -133.6(5)
C33 C32 N4 C24 46.9(5)
C37 C32 N4 Ru2 58.8(6)
C33 C32 N4 Ru2 -120.7(4)
C8 Ru2 N4 C24 176.0(3)
N2 Ru2 N4 C24 77.3(3)
N8 Ru2 N4 C24 -28.9(13)
N6 Ru2 N4 C24 -94.9(3)
Ru1 Ru2 N4 C24 -13.2(3)
C8 Ru2 N4 C32 -16.3(4)
N2 Ru2 N4 C32 -115.0(4)
N8 Ru2 N4 C32 138.8(10)
N6 Ru2 N4 C32 72.8(4)
Ru1 Ru2 N4 C32 154.5(4)
N6 C39 N5 C40 -170.2(4)
N6 C39 N5 Ru1 10.7(6)
C41 C40 N5 C39 -134.2(4)
C46 C40 N5 C39 45.4(6)
C41 C40 N5 Ru1 44.7(6)
C46 C40 N5 Ru1 -135.7(4)
C1 Ru1 N5 C39 179.3(3)
N7 Ru1 N5 C39 77.9(3)
N1 Ru1 N5 C39 -5.1(13)
N3 Ru1 N5 C39 -95.3(3)
Ru2 Ru1 N5 C39 -15.8(3)
C1 Ru1 N5 C40 0.5(4)
N7 Ru1 N5 C40 -101.0(4)
N1 Ru1 N5 C40 176.0(9)
N3 Ru1 N5 C40 85.8(4)
Ru2 Ru1 N5 C40 165.4(4)
N5 C39 N6 C47 -169.6(4)
N5 C39 N6 Ru2 4.3(6)
C48 C47 N6 C39 57.5(5)
C53 C47 N6 C39 -121.5(5)
C48 C47 N6 Ru2 -116.4(4)
C53 C47 N6 Ru2 64.7(5)
C8 Ru2 N6 C39 -179.4(4)
N2 Ru2 N6 C39 -3.4(13)
N4 Ru2 N6 C39 81.3(4)
N8 Ru2 N6 C39 -92.6(4)
Ru1 Ru2 N6 C39 -12.8(3)
C8 Ru2 N6 C47 -6.2(4)
N2 Ru2 N6 C47 169.8(9)
N4 Ru2 N6 C47 -105.5(4)
N8 Ru2 N6 C47 80.6(3)
Ru1 Ru2 N6 C47 160.4(3)
N8 C54 N7 C55 -169.6(4)
N8 C54 N7 Ru1 1.8(5)
C61 C55 N7 C54 54.3(6)
C56 C55 N7 C54 -125.3(4)
C61 C55 N7 Ru1 -115.6(4)
C56 C55 N7 Ru1 64.8(5)
C1 Ru1 N7 C54 158.7(3)
N5 Ru1 N7 C54 -103.7(3)
N1 Ru1 N7 C54 68.6(3)
N3 Ru1 N7 C54 -30.9(13)
Ru2 Ru1 N7 C54 -12.0(3)
C1 Ru1 N7 C55 -31.3(4)
N5 Ru1 N7 C55 66.3(4)
N1 Ru1 N7 C55 -121.3(4)
N3 Ru1 N7 C55 139.2(10)
Ru2 Ru1 N7 C55 158.0(4)
N7 C54 N8 C62 -171.7(4)
N7 C54 N8 Ru2 14.5(6)
C63 C62 N8 C54 83.3(5)
C68 C62 N8 C54 -92.1(5)
C63 C62 N8 Ru2 -103.0(4)
C68 C62 N8 Ru2 81.6(5)
C8 Ru2 N8 C54 153.7(4)
N2 Ru2 N8 C54 -107.8(4)
N4 Ru2 N8 C54 -1.7(13)
N6 Ru2 N8 C54 64.3(4)
Ru1 Ru2 N8 C54 -17.6(3)
C8 Ru2 N8 C62 -19.2(3)
N2 Ru2 N8 C62 79.2(3)
N4 Ru2 N8 C62 -174.6(10)
N6 Ru2 N8 C62 -108.6(3)
Ru1 Ru2 N8 C62 169.4(3)
C3 C4 Si1 C5 -86(5)
C3 C4 Si1 C6 153(5)
C3 C4 Si1 C7 33(5)
C10 C11 Si2 C12 27(21)
C10 C11 Si2 C14 -94(21)
C10 C11 Si2 C13 145(21)
